data_7234702
loop_
_publ_author_name
'Brahma, Rinki'
'Singh, Munendra Pal'
'Baruah, Jubaraj B.'

_publ_section_title
;
 Stacking among the clips of the poly-aromatic rings of phenazine with
 hydroxy-aromatics and photophysical properties
;
_journal_issue 57
_journal_name_full 'RSC Advances'
_journal_page_first 33403
_journal_paper_doi 10.1039/C9RA07602F
_journal_volume 9
_journal_year 2019
_chemical_formula_sum 'C72 H60 N10 O10'
_chemical_formula_weight 1225.30
_space_group_crystal_system triclinic
_space_group_IT_number 2
_space_group_name_Hall '-P 1'
_space_group_name_H-M_alt 'P -1'
_symmetry_space_group_name_Hall '-P 1'
_symmetry_space_group_name_H-M 'P -1'
_atom_sites_solution_hydrogens mixed
_audit_creation_method SHELXL-2014/7
_audit_update_record
;
2019-08-08 deposited with the CCDC.    2019-10-03 downloaded from the CCDC.
;
_cell_angle_alpha 89.390(3)
_cell_angle_beta 78.850(3)
_cell_angle_gamma 72.021(3)
_cell_formula_units_Z 1
_cell_length_a 9.7943(10)
_cell_length_b 12.0978(12)
_cell_length_c 13.8839(14)
_cell_measurement_reflns_used 6562
_cell_measurement_temperature 296(2)
_cell_measurement_theta_max 23.10
_cell_measurement_theta_min 2.23
_cell_volume 1533.1(3)
_computing_structure_refinement 'SHELXL-2014/7 (Sheldrick, 2014)'
_diffrn_ambient_temperature 296(2)
_diffrn_measured_fraction_theta_full 0.999
_diffrn_measured_fraction_theta_max 0.999
_diffrn_measurement_device_type 'Bruker APEX-II CCD'
_diffrn_measurement_method '\f and \w scans'
_diffrn_radiation_type MoK\a
_diffrn_radiation_wavelength 0.71073
_diffrn_reflns_av_R_equivalents 0.0631
_diffrn_reflns_av_unetI/netI 0.0359
_diffrn_reflns_Laue_measured_fraction_full 0.999
_diffrn_reflns_Laue_measured_fraction_max 0.999
_diffrn_reflns_limit_h_max 11
_diffrn_reflns_limit_h_min -11
_diffrn_reflns_limit_k_max 14
_diffrn_reflns_limit_k_min -14
_diffrn_reflns_limit_l_max 16
_diffrn_reflns_limit_l_min -16
_diffrn_reflns_number 50185
_diffrn_reflns_point_group_measured_fraction_full 0.999
_diffrn_reflns_point_group_measured_fraction_max 0.999
_diffrn_reflns_theta_full 25.048
_diffrn_reflns_theta_max 25.048
_diffrn_reflns_theta_min 1.497
_exptl_absorpt_coefficient_mu 0.090
_exptl_absorpt_correction_T_max 0.986
_exptl_absorpt_correction_T_min 0.979
_exptl_absorpt_correction_type multi-scan
_exptl_absorpt_process_details multi-scan
_exptl_crystal_colour Brown
_exptl_crystal_density_diffrn 1.327
_exptl_crystal_description Block
_exptl_crystal_F_000 642
_exptl_crystal_size_max 0.24
_exptl_crystal_size_mid 0.20
_exptl_crystal_size_min 0.16
_refine_diff_density_max 0.252
_refine_diff_density_min -0.252
_refine_diff_density_rms 0.053
_refine_ls_extinction_method none
_refine_ls_goodness_of_fit_ref 1.064
_refine_ls_hydrogen_treatment mixed
_refine_ls_matrix_type full
_refine_ls_number_parameters 429
_refine_ls_number_reflns 5429
_refine_ls_number_restraints 2
_refine_ls_restrained_S_all 1.064
_refine_ls_R_factor_all 0.0956
_refine_ls_R_factor_gt 0.0631
_refine_ls_shift/su_max 0.001
_refine_ls_shift/su_mean 0.000
_refine_ls_structure_factor_coef Fsqd
_refine_ls_weighting_details 'w=1/[\s^2^(Fo^2^)+(0.1250P)^2^+0.5612P] where P=(Fo^2^+2Fc^2^)/3'
_refine_ls_weighting_scheme calc
_refine_ls_wR_factor_gt 0.1966
_refine_ls_wR_factor_ref 0.2352
_reflns_Friedel_coverage 0.000
_reflns_number_gt 3512
_reflns_number_total 5429
_reflns_threshold_expression 'I > 2\s(I)'
_cod_data_source_file c9ra07602f2.cif
_cod_data_source_block PHEN_123THB
_cod_database_code 7234702
_shelx_shelxl_version_number 2014/7
_shelx_space_group_comment
;
The symmetry employed for this shelxl refinement is uniquely defined
by the following loop, which should always be used as a source of
symmetry information in preference to the above space-group names.
They are only intended as comments.
;

loop_
_space_group_symop_operation_xyz
'x, y, z'
'-x, -y, -z'

loop_
_atom_site_label
_atom_site_type_symbol
_atom_site_fract_x
_atom_site_fract_y
_atom_site_fract_z
_atom_site_U_iso_or_equiv
_atom_site_adp_type
_atom_site_occupancy
_atom_site_site_symmetry_order
_atom_site_calc_flag
_atom_site_refinement_flags_posn
_atom_site_refinement_flags_adp
O2 O 0.4720(2) 0.83234(16) 0.33838(15) 0.0616(6) Uani 1 1 d . .
H2 H 0.4155 0.8984 0.3383 0.092 Uiso 1 1 calc R U
O1 O 0.2790(2) 0.92244(18) 0.22413(17) 0.0713(6) Uani 1 1 d . .
H1 H 0.2206 0.9399 0.1871 0.107 Uiso 1 1 calc R U
O3 O 0.6676(2) 0.62298(18) 0.29911(17) 0.0738(7) Uani 1 1 d . .
H3 H 0.7207 0.5563 0.2829 0.111 Uiso 1 1 calc R U
N5 N 1.0637(2) 0.03107(19) 0.11855(16) 0.0499(6) Uani 1 1 d . .
N1 N 0.8823(2) 0.5939(2) 0.48225(16) 0.0537(6) Uani 1 1 d . .
N2 N 0.8744(2) 0.40552(19) 0.27537(16) 0.0519(6) Uani 1 1 d . .
N4 N 0.8196(3) 0.2073(2) 0.07615(17) 0.0552(6) Uani 1 1 d . .
N3 N 1.0918(3) 0.2082(2) 0.31632(18) 0.0598(6) Uani 1 1 d . .
C2 C 0.4740(3) 0.7697(2) 0.2575(2) 0.0480(6) Uani 1 1 d . .
C1 C 0.3740(3) 0.8141(2) 0.1973(2) 0.0506(7) Uani 1 1 d . .
C31 C 1.0780(3) 0.1290(2) 0.07748(18) 0.0482(6) Uani 1 1 d . .
C9 C 0.8611(3) 0.4956(3) 0.51724(19) 0.0495(7) Uani 1 1 d . .
C19 C 1.1255(3) 0.3011(2) 0.27920(19) 0.0494(7) Uani 1 1 d . .
C24 C 1.0148(3) 0.4021(2) 0.25907(19) 0.0461(6) Uani 1 1 d . .
C10 C 1.0203(3) 0.6000(2) 0.46430(19) 0.0498(7) Uani 1 1 d . .
C30 C 0.9285(3) 0.0200(2) 0.13885(18) 0.0485(6) Uani 1 1 d . .
C18 C 0.9506(4) 0.2118(2) 0.33270(19) 0.0554(7) Uani 1 1 d . .
C36 C 0.9546(3) 0.2178(2) 0.05573(19) 0.0489(6) Uani 1 1 d . .
O4 O 0.6521(3) 0.8048(3) 0.4657(3) 0.1084(10) Uani 1 1 d D .
C25 C 0.8063(3) 0.1095(2) 0.1167(2) 0.0514(7) Uani 1 1 d . .
C3 C 0.5748(3) 0.6590(2) 0.2355(2) 0.0529(7) Uani 1 1 d . .
C4 C 0.5741(3) 0.5939(3) 0.1552(2) 0.0592(8) Uani 1 1 d . .
H4 H 0.6409 0.5197 0.1408 0.071 Uiso 1 1 calc R U
C13 C 0.8409(3) 0.3122(2) 0.3111(2) 0.0517(7) Uani 1 1 d . .
C5 C 0.4743(4) 0.6387(3) 0.0962(2) 0.0630(8) Uani 1 1 d . .
H5 H 0.4743 0.5942 0.0420 0.076 Uiso 1 1 calc R U
C6 C 0.3746(3) 0.7483(3) 0.1162(2) 0.0587(7) Uani 1 1 d . .
H6 H 0.3081 0.7779 0.0755 0.070 Uiso 1 1 calc R U
C8 C 0.7180(3) 0.4844(3) 0.5366(2) 0.0642(8) Uani 1 1 d . .
H8 H 0.6392 0.5456 0.5247 0.077 Uiso 1 1 calc R U
C32 C 1.2182(3) 0.1453(3) 0.0541(2) 0.0619(8) Uani 1 1 d . .
H32 H 1.2996 0.0885 0.0681 0.074 Uiso 1 1 calc R U
C35 C 0.9769(4) 0.3189(3) 0.0114(2) 0.0637(8) Uani 1 1 d . .
H35 H 0.8978 0.3778 -0.0031 0.076 Uiso 1 1 calc R U
C11 C 1.0487(4) 0.7014(3) 0.4274(2) 0.0651(8) Uani 1 1 d . .
H11 H 0.9721 0.7642 0.4149 0.078 Uiso 1 1 calc R U
C29 C 0.9067(4) -0.0815(3) 0.1832(2) 0.0636(8) Uani 1 1 d . .
H29 H 0.9858 -0.1406 0.1975 0.076 Uiso 1 1 calc R U
C23 C 1.0565(4) 0.4993(3) 0.2227(2) 0.0659(8) Uani 1 1 d . .
H23 H 0.9859 0.5662 0.2099 0.079 Uiso 1 1 calc R U
O5 O 0.3074(5) 0.0471(2) 0.4084(3) 0.1410(15) Uani 1 1 d G .
H5A H 0.2419 0.0806 0.3762 0.212 Uiso 1 1 d G U
H5B H 0.3371 0.0976 0.4325 0.212 Uiso 1 1 d G U
C26 C 0.6651(3) 0.0938(3) 0.1400(2) 0.0683(8) Uani 1 1 d . .
H26 H 0.5841 0.1508 0.1256 0.082 Uiso 1 1 calc R U
C7 C 0.6956(4) 0.3858(3) 0.5719(2) 0.0708(9) Uani 1 1 d . .
H7 H 0.6014 0.3798 0.5844 0.085 Uiso 1 1 calc R U
C20 C 1.2731(3) 0.3015(3) 0.2604(2) 0.0719(9) Uani 1 1 d . .
H20 H 1.3464 0.2362 0.2730 0.086 Uiso 1 1 calc R U
C12 C 1.1870(4) 0.7079(3) 0.4099(2) 0.0721(9) Uani 1 1 d . .
H12 H 1.2043 0.7753 0.3855 0.087 Uiso 1 1 calc R U
C34 C 1.1118(4) 0.3299(3) -0.0098(2) 0.0715(9) Uani 1 1 d . .
H34 H 1.1248 0.3963 -0.0391 0.086 Uiso 1 1 calc R U
C14 C 0.6926(4) 0.3129(4) 0.3305(2) 0.0769(10) Uani 1 1 d . .
H14 H 0.6198 0.3774 0.3163 0.092 Uiso 1 1 calc R U
C33 C 1.2333(4) 0.2429(3) 0.0116(2) 0.0711(9) Uani 1 1 d . .
H33 H 1.3255 0.2526 -0.0036 0.085 Uiso 1 1 calc R U
C22 C 1.1994(4) 0.4949(4) 0.2064(2) 0.0798(11) Uani 1 1 d . .
H22 H 1.2258 0.5592 0.1829 0.096 Uiso 1 1 calc R U
C21 C 1.3077(4) 0.3942(4) 0.2248(3) 0.0829(11) Uani 1 1 d . .
H21 H 1.4053 0.3923 0.2120 0.099 Uiso 1 1 calc R U
C28 C 0.7703(4) -0.0915(3) 0.2045(3) 0.0753(10) Uani 1 1 d . .
H28 H 0.7563 -0.1576 0.2340 0.090 Uiso 1 1 calc R U
C17 C 0.9087(5) 0.1161(3) 0.3732(2) 0.0835(11) Uani 1 1 d . .
H17 H 0.9790 0.0500 0.3876 0.100 Uiso 1 1 calc R U
C27 C 0.6490(4) -0.0031(3) 0.1826(3) 0.0802(10) Uani 1 1 d . .
H27 H 0.5563 -0.0120 0.1980 0.096 Uiso 1 1 calc R U
C16 C 0.7649(7) 0.1219(5) 0.3907(3) 0.1030(16) Uani 1 1 d . .
H16 H 0.7373 0.0594 0.4174 0.124 Uiso 1 1 calc R U
C15 C 0.6575(5) 0.2216(5) 0.3689(3) 0.1017(15) Uani 1 1 d . .
H15 H 0.5600 0.2236 0.3816 0.122 Uiso 1 1 calc R U
H4B H 0.600(6) 0.820(6) 0.419(3) 0.18(3) Uiso 1 1 d D .
H4A H 0.717(4) 0.741(2) 0.464(3) 0.111(15) Uiso 1 1 d D .

loop_
_atom_site_aniso_label
_atom_site_aniso_U_11
_atom_site_aniso_U_22
_atom_site_aniso_U_33
_atom_site_aniso_U_23
_atom_site_aniso_U_13
_atom_site_aniso_U_12
O2 0.0584(13) 0.0501(11) 0.0725(13) -0.0004(10) -0.0288(10) -0.0020(9)
O1 0.0698(14) 0.0586(13) 0.0837(16) 0.0067(11) -0.0404(12) -0.0023(10)
O3 0.0616(14) 0.0596(13) 0.0903(16) -0.0003(11) -0.0300(12) 0.0046(10)
N5 0.0558(14) 0.0502(13) 0.0473(12) 0.0080(10) -0.0141(10) -0.0197(11)
N1 0.0451(13) 0.0606(15) 0.0531(13) 0.0051(11) -0.0055(10) -0.0157(11)
N2 0.0436(13) 0.0519(13) 0.0559(14) -0.0014(11) -0.0077(10) -0.0099(10)
N4 0.0562(15) 0.0530(14) 0.0544(14) 0.0007(11) -0.0133(11) -0.0127(11)
N3 0.0636(17) 0.0490(14) 0.0592(15) 0.0023(11) -0.0148(12) -0.0054(12)
C2 0.0421(14) 0.0468(15) 0.0587(16) 0.0081(12) -0.0119(12) -0.0180(12)
C1 0.0463(15) 0.0489(15) 0.0597(17) 0.0131(13) -0.0148(13) -0.0174(12)
C31 0.0550(16) 0.0536(16) 0.0408(14) 0.0028(12) -0.0117(12) -0.0226(13)
C9 0.0443(15) 0.0636(17) 0.0429(14) -0.0011(12) -0.0061(11) -0.0217(13)
C19 0.0437(15) 0.0527(16) 0.0480(15) -0.0039(12) -0.0081(12) -0.0102(12)
C24 0.0454(15) 0.0486(15) 0.0439(14) 0.0008(11) -0.0080(11) -0.0147(12)
C10 0.0482(16) 0.0573(17) 0.0446(15) -0.0014(12) -0.0035(12) -0.0207(13)
C30 0.0572(17) 0.0503(15) 0.0437(14) 0.0004(11) -0.0123(12) -0.0238(13)
C18 0.073(2) 0.0513(16) 0.0432(15) -0.0031(12) -0.0058(13) -0.0240(15)
C36 0.0561(17) 0.0459(15) 0.0454(14) 0.0004(11) -0.0105(12) -0.0167(13)
O4 0.093(2) 0.083(2) 0.141(3) -0.0046(18) -0.064(2) 0.0086(16)
C25 0.0509(16) 0.0558(17) 0.0490(15) -0.0045(13) -0.0099(12) -0.0185(13)
C3 0.0407(14) 0.0499(15) 0.0677(18) 0.0114(13) -0.0098(13) -0.0146(12)
C4 0.0550(17) 0.0489(16) 0.0696(19) 0.0000(14) 0.0021(15) -0.0189(13)
C13 0.0487(16) 0.0592(17) 0.0474(15) -0.0054(13) -0.0028(12) -0.0206(13)
C5 0.0691(19) 0.0664(19) 0.0609(18) 0.0016(15) -0.0072(15) -0.0354(16)
C6 0.0586(18) 0.0676(19) 0.0604(18) 0.0147(15) -0.0198(14) -0.0304(15)
C8 0.0478(17) 0.086(2) 0.0595(18) 0.0007(16) -0.0079(14) -0.0244(16)
C32 0.0560(18) 0.076(2) 0.0609(18) 0.0098(15) -0.0121(14) -0.0309(16)
C35 0.078(2) 0.0513(17) 0.0580(18) 0.0053(14) -0.0105(15) -0.0170(15)
C11 0.070(2) 0.0598(18) 0.0632(19) 0.0063(14) -0.0002(15) -0.0241(16)
C29 0.078(2) 0.0571(18) 0.0623(18) 0.0077(14) -0.0139(16) -0.0308(16)
C23 0.079(2) 0.0575(18) 0.0641(19) 0.0094(14) -0.0124(16) -0.0274(16)
O5 0.179(4) 0.0779(19) 0.151(3) -0.0068(19) -0.107(3) 0.027(2)
C26 0.0551(18) 0.077(2) 0.075(2) -0.0060(17) -0.0088(15) -0.0257(16)
C7 0.061(2) 0.100(3) 0.0616(19) -0.0038(18) -0.0016(15) -0.047(2)
C20 0.0452(17) 0.091(2) 0.075(2) -0.0079(18) -0.0120(15) -0.0131(17)
C12 0.081(2) 0.074(2) 0.067(2) -0.0021(16) 0.0062(17) -0.044(2)
C34 0.094(3) 0.060(2) 0.065(2) 0.0070(15) -0.0024(18) -0.0402(19)
C14 0.0554(19) 0.105(3) 0.073(2) -0.0154(19) 0.0013(16) -0.0363(19)
C33 0.071(2) 0.089(2) 0.0633(19) 0.0044(17) -0.0027(16) -0.046(2)
C22 0.093(3) 0.096(3) 0.066(2) 0.0025(19) 0.0007(19) -0.062(2)
C21 0.059(2) 0.121(3) 0.076(2) -0.010(2) -0.0004(17) -0.047(2)
C28 0.093(3) 0.076(2) 0.072(2) 0.0036(17) -0.0058(19) -0.055(2)
C17 0.133(4) 0.063(2) 0.062(2) 0.0053(16) -0.009(2) -0.049(2)
C27 0.069(2) 0.094(3) 0.088(2) -0.006(2) -0.0037(19) -0.047(2)
C16 0.159(5) 0.111(4) 0.066(2) -0.007(2) 0.011(3) -0.100(4)
C15 0.106(3) 0.135(4) 0.083(3) -0.028(3) 0.017(2) -0.086(3)

loop_
_atom_type_symbol
_atom_type_description
_atom_type_scat_dispersion_real
_atom_type_scat_dispersion_imag
_atom_type_scat_source
C C 0.0033 0.0016 'International Tables Vol C Tables 4.2.6.8 and 6.1.1.4'
H H 0.0000 0.0000 'International Tables Vol C Tables 4.2.6.8 and 6.1.1.4'
N N 0.0061 0.0033 'International Tables Vol C Tables 4.2.6.8 and 6.1.1.4'
O O 0.0106 0.0060 'International Tables Vol C Tables 4.2.6.8 and 6.1.1.4'

loop_
_geom_angle_atom_site_label_1
_geom_angle_atom_site_label_2
_geom_angle_atom_site_label_3
_geom_angle
_geom_angle_site_symmetry_1
_geom_angle_site_symmetry_3
C2 O2 H2 109.5 . .
C1 O1 H1 109.5 . .
C3 O3 H3 109.5 . .
C31 N5 C30 117.6(2) . .
C9 N1 C10 118.0(2) . .
C13 N2 C24 118.2(2) . .
C25 N4 C36 117.0(2) . .
C19 N3 C18 118.1(2) . .
O2 C2 C1 120.5(2) . .
O2 C2 C3 119.9(2) . .
C1 C2 C3 119.6(3) . .
O1 C1 C6 124.0(2) . .
O1 C1 C2 115.9(2) . .
C6 C1 C2 120.0(3) . .
N5 C31 C32 120.0(3) . .
N5 C31 C36 121.2(2) . .
C32 C31 C36 118.8(3) . .
N1 C9 C8 120.2(3) . .
N1 C9 C10 121.4(2) . 2_766
C8 C9 C10 118.4(3) . 2_766
N3 C19 C20 120.2(3) . .
N3 C19 C24 121.2(2) . .
C20 C19 C24 118.7(3) . .
N2 C24 C23 120.7(3) . .
N2 C24 C19 120.7(2) . .
C23 C24 C19 118.6(3) . .
N1 C10 C11 120.3(3) . .
N1 C10 C9 120.6(2) . 2_766
C11 C10 C9 119.1(3) . 2_766
N5 C30 C29 120.0(3) . .
N5 C30 C25 120.5(2) . .
C29 C30 C25 119.5(3) . .
N3 C18 C17 120.3(3) . .
N3 C18 C13 120.5(3) . .
C17 C18 C13 119.2(3) . .
N4 C36 C35 120.0(3) . .
N4 C36 C31 121.4(2) . .
C35 C36 C31 118.6(3) . .
H4B O4 H4A 120(5) . .
N4 C25 C30 122.2(2) . .
N4 C25 C26 119.4(3) . .
C30 C25 C26 118.4(3) . .
O3 C3 C4 124.8(3) . .
O3 C3 C2 115.2(3) . .
C4 C3 C2 120.0(3) . .
C3 C4 C5 119.9(3) . .
C3 C4 H4 120.1 . .
C5 C4 H4 120.1 . .
N2 C13 C14 119.9(3) . .
N2 C13 C18 121.4(3) . .
C14 C13 C18 118.7(3) . .
C4 C5 C6 121.0(3) . .
C4 C5 H5 119.5 . .
C6 C5 H5 119.5 . .
C5 C6 C1 119.4(3) . .
C5 C6 H6 120.3 . .
C1 C6 H6 120.3 . .
C7 C8 C9 120.6(3) . .
C7 C8 H8 119.7 . .
C9 C8 H8 119.7 . .
C33 C32 C31 120.2(3) . .
C33 C32 H32 119.9 . .
C31 C32 H32 119.9 . .
C34 C35 C36 120.4(3) . .
C34 C35 H35 119.8 . .
C36 C35 H35 119.8 . .
C12 C11 C10 120.4(3) . .
C12 C11 H11 119.8 . .
C10 C11 H11 119.8 . .
C28 C29 C30 119.7(3) . .
C28 C29 H29 120.2 . .
C30 C29 H29 120.2 . .
C22 C23 C24 120.2(3) . .
C22 C23 H23 119.9 . .
C24 C23 H23 119.9 . .
H5A O5 H5B 109.5 . .
C27 C26 C25 120.2(3) . .
C27 C26 H26 119.9 . .
C25 C26 H26 119.9 . .
C8 C7 C12 120.7(3) . 2_766
C8 C7 H7 119.7 . .
C12 C7 H7 119.7 2_766 .
C21 C20 C19 120.7(3) . .
C21 C20 H20 119.6 . .
C19 C20 H20 119.6 . .
C11 C12 C7 120.8(3) . 2_766
C11 C12 H12 119.6 . .
C7 C12 H12 119.6 2_766 .
C35 C34 C33 121.2(3) . .
C35 C34 H34 119.4 . .
C33 C34 H34 119.4 . .
C15 C14 C13 120.4(4) . .
C15 C14 H14 119.8 . .
C13 C14 H14 119.8 . .
C32 C33 C34 120.8(3) . .
C32 C33 H33 119.6 . .
C34 C33 H33 119.6 . .
C23 C22 C21 120.7(3) . .
C23 C22 H22 119.7 . .
C21 C22 H22 119.7 . .
C20 C21 C22 121.1(3) . .
C20 C21 H21 119.4 . .
C22 C21 H21 119.4 . .
C29 C28 C27 121.0(3) . .
C29 C28 H28 119.5 . .
C27 C28 H28 119.5 . .
C16 C17 C18 119.5(4) . .
C16 C17 H17 120.2 . .
C18 C17 H17 120.2 . .
C26 C27 C28 121.1(3) . .
C26 C27 H27 119.4 . .
C28 C27 H27 119.4 . .
C17 C16 C15 120.8(4) . .
C17 C16 H16 119.6 . .
C15 C16 H16 119.6 . .
C14 C15 C16 121.4(4) . .
C14 C15 H15 119.3 . .
C16 C15 H15 119.3 . .

loop_
_geom_bond_atom_site_label_1
_geom_bond_atom_site_label_2
_geom_bond_distance
_geom_bond_site_symmetry_2
O2 C2 1.355(3) .
O2 H2 0.8200 .
O1 C1 1.359(3) .
O1 H1 0.8200 .
O3 C3 1.362(3) .
O3 H3 0.8200 .
N5 C31 1.344(3) .
N5 C30 1.347(3) .
N1 C9 1.340(4) .
N1 C10 1.351(4) .
N2 C13 1.335(4) .
N2 C24 1.338(3) .
N4 C25 1.336(4) .
N4 C36 1.342(4) .
N3 C19 1.337(4) .
N3 C18 1.344(4) .
C2 C1 1.388(4) .
C2 C3 1.392(4) .
C1 C6 1.385(4) .
C31 C32 1.422(4) .
C31 C36 1.428(4) .
C9 C8 1.423(4) .
C9 C10 1.426(4) 2_766
C19 C20 1.420(4) .
C19 C24 1.427(4) .
C24 C23 1.417(4) .
C10 C11 1.410(4) .
C10 C9 1.426(4) 2_766
C30 C29 1.424(4) .
C30 C25 1.427(4) .
C18 C17 1.419(4) .
C18 C13 1.425(4) .
C36 C35 1.422(4) .
O4 H4B 0.88(2) .
O4 H4A 0.829(19) .
C25 C26 1.428(4) .
C3 C4 1.374(4) .
C4 C5 1.375(5) .
C4 H4 0.9300 .
C13 C14 1.422(4) .
C5 C6 1.376(4) .
C5 H5 0.9300 .
C6 H6 0.9300 .
C8 C7 1.349(5) .
C8 H8 0.9300 .
C32 C33 1.351(4) .
C32 H32 0.9300 .
C35 C34 1.344(5) .
C35 H35 0.9300 .
C11 C12 1.356(5) .
C11 H11 0.9300 .
C29 C28 1.354(5) .
C29 H29 0.9300 .
C23 C22 1.358(5) .
C23 H23 0.9300 .
O5 H5A 0.8500 .
O5 H5B 0.8501 .
C26 C27 1.347(5) .
C26 H26 0.9300 .
C7 C12 1.405(5) 2_766
C7 H7 0.9300 .
C20 C21 1.333(5) .
C20 H20 0.9300 .
C12 C7 1.405(5) 2_766
C12 H12 0.9300 .
C34 C33 1.403(5) .
C34 H34 0.9300 .
C14 C15 1.332(6) .
C14 H14 0.9300 .
C33 H33 0.9300 .
C22 C21 1.406(6) .
C22 H22 0.9300 .
C21 H21 0.9300 .
C28 C27 1.413(5) .
C28 H28 0.9300 .
C17 C16 1.362(6) .
C17 H17 0.9300 .
C27 H27 0.9300 .
C16 C15 1.408(7) .
C16 H16 0.9300 .
C15 H15 0.9300 .
